data_4349217
loop_
_publ_author_name
'Ren, Wenshan'
'Gu, Defa'

_publ_section_title
;
 An Azobenzenyl Anion Radical Complex of Magnesium: Synthesis, Structure,
 and Reactivity Studies.
;
_journal_issue 22
_journal_name_full 'Inorganic chemistry'
_journal_page_first 11962
_journal_page_last 11970
_journal_paper_doi 10.1021/acs.inorgchem.6b02114
_journal_volume 55
_journal_year 2016
_chemical_formula_sum 'C43 H62 Mg N2 O2 Se'
_chemical_formula_weight 742.22
_space_group_IT_number 2
_space_group_name_Hall '-P 1'
_space_group_name_H-M_alt 'P -1'
_symmetry_cell_setting triclinic
_symmetry_space_group_name_H-M 'P -1'
_atom_sites_solution_hydrogens geom
_atom_sites_solution_primary direct
_atom_sites_solution_secondary difmap
_audit_creation_method SHELXL-97
_cell_angle_alpha 74.9102(16)
_cell_angle_beta 77.2349(16)
_cell_angle_gamma 85.4764(15)
_cell_formula_units_Z 2
_cell_length_a 9.05626(17)
_cell_length_b 12.2084(2)
_cell_length_c 19.1962(4)
_cell_measurement_reflns_used 20917
_cell_measurement_temperature 100(2)
_cell_measurement_theta_max 71.3300
_cell_measurement_theta_min 5.0730
_cell_volume 1998.04(7)
_computing_cell_refinement 'ShelXL (Sheldrick, 2008)'
_computing_molecular_graphics 'Olex2 (Dolomanov et al., 2009)'
_computing_publication_material 'Olex2 (Dolomanov et al., 2009)'
_computing_structure_refinement 'SHELXL-97 (Sheldrick, 1997)'
_computing_structure_solution 'SHELXS-97 (Sheldrick, 1990)'
_diffrn_ambient_temperature 100(2)
_diffrn_measured_fraction_theta_full 0.983
_diffrn_measured_fraction_theta_max 0.983
_diffrn_measurement_device_type 'four-circle diffractometer'
_diffrn_measurement_method '\w scans'
_diffrn_radiation_monochromator graphite
_diffrn_radiation_source 'fine-focus sealed tube'
_diffrn_radiation_type CuK\a
_diffrn_radiation_wavelength 1.54184
_diffrn_reflns_av_R_equivalents 0.0365
_diffrn_reflns_av_sigmaI/netI 0.0230
_diffrn_reflns_limit_h_max 11
_diffrn_reflns_limit_h_min -11
_diffrn_reflns_limit_k_max 13
_diffrn_reflns_limit_k_min -14
_diffrn_reflns_limit_l_max 23
_diffrn_reflns_limit_l_min -23
_diffrn_reflns_number 28888
_diffrn_reflns_theta_full 71.61
_diffrn_reflns_theta_max 71.61
_diffrn_reflns_theta_min 4.88
_exptl_absorpt_coefficient_mu 1.698
_exptl_absorpt_correction_T_max 1.00000
_exptl_absorpt_correction_T_min 0.21449
_exptl_absorpt_correction_type multi-scan
_exptl_crystal_colour yellow
_exptl_crystal_density_diffrn 1.227
_exptl_crystal_density_method 'not measured'
_exptl_crystal_description plate
_exptl_crystal_F_000 784
_exptl_crystal_size_max 0.20
_exptl_crystal_size_mid 0.20
_exptl_crystal_size_min 0.08
_refine_diff_density_max 1.061
_refine_diff_density_min -0.921
_refine_diff_density_rms 0.076
_refine_ls_extinction_method none
_refine_ls_goodness_of_fit_ref 1.040
_refine_ls_hydrogen_treatment mixed
_refine_ls_matrix_type full
_refine_ls_number_parameters 462
_refine_ls_number_reflns 7655
_refine_ls_number_restraints 0
_refine_ls_restrained_S_all 1.040
_refine_ls_R_factor_all 0.0529
_refine_ls_R_factor_gt 0.0521
_refine_ls_shift/su_max 0.001
_refine_ls_shift/su_mean 0.000
_refine_ls_structure_factor_coef Fsqd
_refine_ls_weighting_details 'calc w=1/[\s^2^(Fo^2^)+(0.0699P)^2^+3.3396P] where P=(Fo^2^+2Fc^2^)/3'
_refine_ls_weighting_scheme calc
_refine_ls_wR_factor_gt 0.1352
_refine_ls_wR_factor_ref 0.1359
_reflns_number_gt 7477
_reflns_number_total 7655
_reflns_threshold_expression >2sigma(I)
_cod_data_source_file ic6b02114_si_002.cif
_cod_data_source_block compound4
_cod_original_cell_volume 1998.04(6)
_cod_original_sg_symbol_H-M P-1
_cod_database_code 4349217

loop_
_symmetry_equiv_pos_as_xyz
'x, y, z'
'-x, -y, -z'

loop_
_atom_site_label
_atom_site_type_symbol
_atom_site_fract_x
_atom_site_fract_y
_atom_site_fract_z
_atom_site_U_iso_or_equiv
_atom_site_adp_type
_atom_site_occupancy
_atom_site_symmetry_multiplicity
_atom_site_calc_flag
_atom_site_refinement_flags
_atom_site_disorder_assembly
_atom_site_disorder_group
Se1 Se 0.28027(3) 0.32461(2) 0.187367(17) 0.03138(11) Uani 1 1 d . . .
Mg1 Mg 0.48496(8) 0.29083(6) 0.25956(4) 0.01528(17) Uani 1 1 d . . .
O2 O 0.67139(19) 0.36097(15) 0.18746(9) 0.0228(4) Uani 1 1 d . . .
N1 N 0.4791(2) 0.33212(16) 0.35647(10) 0.0150(4) Uani 1 1 d . . .
N2 N 0.5211(2) 0.12105(16) 0.30147(10) 0.0149(4) Uani 1 1 d . . .
C1 C 0.2515(3) 0.4883(2) 0.16202(16) 0.0306(6) Uani 1 1 d . . .
C2 C 0.2898(4) 0.5494(3) 0.08900(17) 0.0382(7) Uani 1 1 d . . .
H2 H 0.3399 0.5133 0.0530 0.046 Uiso 1 1 calc R . .
C3 C 0.2537(4) 0.6634(3) 0.06969(18) 0.0459(8) Uani 1 1 d . . .
H3 H 0.2853 0.7040 0.0210 0.055 Uiso 1 1 calc R . .
C4 C 0.1726(4) 0.7189(3) 0.11993(19) 0.0412(7) Uani 1 1 d . . .
H4 H 0.1403 0.7939 0.1049 0.049 Uiso 1 1 calc R . .
C5 C 0.1401(4) 0.6607(3) 0.19338(17) 0.0360(6) Uani 1 1 d . . .
H5 H 0.0916 0.6981 0.2290 0.043 Uiso 1 1 calc R . .
C6 C 0.1797(4) 0.5464(3) 0.21415(17) 0.0387(7) Uani 1 1 d . . .
H6 H 0.1578 0.5080 0.2638 0.046 Uiso 1 1 calc R . .
C7 C 0.6685(3) 0.4299(2) 0.11243(14) 0.0290(6) Uani 1 1 d . . .
H7A H 0.6142 0.5013 0.1140 0.035 Uiso 1 1 calc R . .
H7B H 0.6201 0.3896 0.0864 0.035 Uiso 1 1 calc R . .
C8 C 0.8318(4) 0.4499(5) 0.0755(2) 0.0824(18) Uani 1 1 d . . .
H8A H 0.8620 0.4063 0.0389 0.099 Uiso 1 1 calc R . .
H8B H 0.8462 0.5296 0.0509 0.099 Uiso 1 1 calc R . .
C9 C 0.9174(4) 0.4179(5) 0.1273(2) 0.0841(18) Uani 1 1 d . . .
H9A H 0.9522 0.4847 0.1368 0.101 Uiso 1 1 calc R . .
H9B H 1.0057 0.3748 0.1093 0.101 Uiso 1 1 calc R . .
C10 C 0.8272(3) 0.3468(2) 0.19749(16) 0.0289(6) Uani 1 1 d . . .
H10A H 0.8600 0.2678 0.2048 0.035 Uiso 1 1 calc R . .
H10B H 0.8376 0.3732 0.2396 0.035 Uiso 1 1 calc R . .
C11 C 0.3302(3) 0.00513(19) 0.28307(14) 0.0197(5) Uani 1 1 d . . .
C12 C 0.2926(3) -0.0716(2) 0.24784(15) 0.0255(5) Uani 1 1 d . . .
H12 H 0.1934 -0.0958 0.2589 0.031 Uiso 1 1 calc R . .
C13 C 0.3993(3) -0.1127(2) 0.19672(16) 0.0295(6) Uani 1 1 d . . .
H13 H 0.3718 -0.1642 0.1739 0.035 Uiso 1 1 calc R . .
C14 C 0.5468(3) -0.0770(2) 0.17966(15) 0.0259(5) Uani 1 1 d . . .
H14 H 0.6177 -0.1036 0.1444 0.031 Uiso 1 1 calc R . .
C15 C 0.5916(3) -0.0018(2) 0.21431(13) 0.0201(5) Uani 1 1 d . . .
C16 C 0.4824(3) 0.03920(18) 0.26671(13) 0.0167(4) Uani 1 1 d . . .
C17 C 0.7551(3) 0.0347(2) 0.19248(14) 0.0236(5) Uani 1 1 d . . .
H17 H 0.7712 0.0780 0.2265 0.028 Uiso 1 1 calc R . .
C18 C 0.8670(3) -0.0668(2) 0.19725(18) 0.0332(6) Uani 1 1 d . . .
H18A H 0.8451 -0.1162 0.2460 0.050 Uiso 1 1 calc R . .
H18B H 0.9685 -0.0402 0.1867 0.050 Uiso 1 1 calc R . .
H18C H 0.8575 -0.1077 0.1620 0.050 Uiso 1 1 calc R . .
C19 C 0.7853(4) 0.1126(3) 0.11433(16) 0.0366(7) Uani 1 1 d . . .
H19A H 0.7696 0.0718 0.0801 0.055 Uiso 1 1 calc R . .
H19B H 0.8879 0.1376 0.1014 0.055 Uiso 1 1 calc R . .
H19C H 0.7172 0.1772 0.1125 0.055 Uiso 1 1 calc R . .
C20 C 0.2109(3) 0.0500(2) 0.33888(14) 0.0220(5) Uani 1 1 d . . .
H20 H 0.2369 0.1281 0.3349 0.026 Uiso 1 1 calc R . .
C21 C 0.0510(3) 0.0538(3) 0.32415(18) 0.0349(6) Uani 1 1 d . . .
H21A H 0.0520 0.0929 0.2737 0.052 Uiso 1 1 calc R . .
H21B H -0.0165 0.0930 0.3562 0.052 Uiso 1 1 calc R . .
H21C H 0.0171 -0.0222 0.3333 0.052 Uiso 1 1 calc R . .
C22 C 0.2128(3) -0.0180(3) 0.41801(15) 0.0326(6) Uani 1 1 d . . .
H22A H 0.1947 -0.0964 0.4229 0.049 Uiso 1 1 calc R . .
H22B H 0.1351 0.0112 0.4518 0.049 Uiso 1 1 calc R . .
H22C H 0.3097 -0.0115 0.4289 0.049 Uiso 1 1 calc R . .
C23 C 0.5842(2) 0.08591(19) 0.35997(12) 0.0157(4) Uani 1 1 d . . .
C24 C 0.6323(3) -0.0374(2) 0.38470(13) 0.0208(5) Uani 1 1 d . . .
H24A H 0.5616 -0.0849 0.3766 0.031 Uiso 1 1 calc R . .
H24B H 0.6343 -0.0556 0.4362 0.031 Uiso 1 1 calc R . .
H24C H 0.7314 -0.0496 0.3569 0.031 Uiso 1 1 calc R . .
C25 C 0.6091(3) 0.15679(19) 0.40359(12) 0.0167(4) Uani 1 1 d . . .
H25 H 0.6738 0.1263 0.4356 0.020 Uiso 1 1 calc R . .
C26 C 0.5514(2) 0.26621(19) 0.40619(12) 0.0152(4) Uani 1 1 d . . .
C27 C 0.5722(3) 0.3075(2) 0.47100(13) 0.0201(5) Uani 1 1 d . . .
H27A H 0.6438 0.3676 0.4541 0.030 Uiso 1 1 calc R . .
H27B H 0.6093 0.2459 0.5058 0.030 Uiso 1 1 calc R . .
H27C H 0.4769 0.3351 0.4943 0.030 Uiso 1 1 calc R . .
C28 C 0.2421(3) 0.4277(2) 0.40036(14) 0.0222(5) Uani 1 1 d . . .
C29 C 0.1630(3) 0.5272(2) 0.40983(15) 0.0266(5) Uani 1 1 d . . .
H29 H 0.0594 0.5246 0.4294 0.032 Uiso 1 1 calc R . .
C30 C 0.2352(3) 0.6301(2) 0.39065(15) 0.0270(6) Uani 1 1 d . . .
H30 H 0.1803 0.6957 0.3970 0.032 Uiso 1 1 calc R . .
C31 C 0.3893(3) 0.6344(2) 0.36200(14) 0.0246(5) Uani 1 1 d . . .
H31 H 0.4371 0.7037 0.3488 0.030 Uiso 1 1 calc R . .
C32 C 0.4745(3) 0.5374(2) 0.35245(12) 0.0190(5) Uani 1 1 d . . .
C33 C 0.3996(3) 0.43327(19) 0.37113(12) 0.0166(4) Uani 1 1 d . . .
C34 C 0.1606(3) 0.3153(2) 0.42288(17) 0.0299(6) Uani 1 1 d . . .
H34 H 0.2202 0.2648 0.3945 0.036 Uiso 1 1 calc R . .
C35 C 0.1517(3) 0.2590(2) 0.50457(19) 0.0395(7) Uani 1 1 d . . .
H35A H 0.2522 0.2453 0.5140 0.059 Uiso 1 1 calc R . .
H35B H 0.1007 0.1882 0.5175 0.059 Uiso 1 1 calc R . .
H35C H 0.0966 0.3080 0.5336 0.059 Uiso 1 1 calc R . .
C36 C 0.0015(4) 0.3271(3) 0.4066(2) 0.0453(8) Uani 1 1 d . . .
H36A H -0.0617 0.3716 0.4365 0.068 Uiso 1 1 calc R . .
H36B H -0.0404 0.2532 0.4176 0.068 Uiso 1 1 calc R . .
H36C H 0.0068 0.3639 0.3554 0.068 Uiso 1 1 calc R . .
C37 C 0.6437(3) 0.5476(2) 0.32019(14) 0.0235(5) Uani 1 1 d . . .
H37 H 0.6864 0.4711 0.3209 0.028 Uiso 1 1 calc R . .
C38 C 0.7256(3) 0.6002(2) 0.36513(17) 0.0311(6) Uani 1 1 d . . .
H38A H 0.6902 0.6771 0.3624 0.047 Uiso 1 1 calc R . .
H38B H 0.8327 0.5992 0.3454 0.047 Uiso 1 1 calc R . .
H38C H 0.7053 0.5571 0.4156 0.047 Uiso 1 1 calc R . .
C39 C 0.6727(4) 0.6173(2) 0.24020(15) 0.0344(7) Uani 1 1 d . . .
H39A H 0.6214 0.5842 0.2122 0.052 Uiso 1 1 calc R . .
H39B H 0.7795 0.6180 0.2197 0.052 Uiso 1 1 calc R . .
H39C H 0.6355 0.6936 0.2383 0.052 Uiso 1 1 calc R . .
C40 C 0.6451(6) 0.7452(4) 1.0216(3) 0.0696(13) Uani 1 1 d . . .
H40A H 0.6439 0.6830 0.9990 0.084 Uiso 1 1 calc R A 1
H40B H 0.5785 0.7289 1.0700 0.084 Uiso 1 1 calc R A 1
C41 C 0.6041(4) 0.8563(3) 0.9736(2) 0.0509(9) Uani 1 1 d . C .
H41A H 0.5224 0.8950 1.0005 0.061 Uiso 1 1 calc R . .
H41B H 0.5742 0.8456 0.9304 0.061 Uiso 1 1 calc R . .
C42 C 0.7479(6) 0.9209(5) 0.9527(3) 0.0791(15) Uani 1 1 d . . .
H42A H 0.8086 0.9083 0.9070 0.095 Uiso 1 1 calc R C .
H42B H 0.7252 1.0015 0.9458 0.095 Uiso 1 1 calc R . .
C43 C 0.8277(4) 0.8821(3) 1.0102(2) 0.0495(8) Uani 1 1 d . C .
H43A H 0.9330 0.9035 0.9939 0.059 Uiso 1 1 calc R B 1
H43B H 0.7821 0.9115 1.0525 0.059 Uiso 1 1 calc R B 1
O1 O 0.8145(9) 0.7712(6) 1.0255(5) 0.113(4) Uani 0.774(15) 1 d P C 1
O1A O 0.7270(14) 0.7646(12) 1.0648(6) 0.053(5) Uani 0.226(15) 1 d P C 2

loop_
_atom_site_aniso_label
_atom_site_aniso_U_11
_atom_site_aniso_U_22
_atom_site_aniso_U_33
_atom_site_aniso_U_23
_atom_site_aniso_U_13
_atom_site_aniso_U_12
Se1 0.03583(19) 0.02121(16) 0.04138(19) 0.00305(12) -0.02857(14) -0.00440(12)
Mg1 0.0184(4) 0.0121(4) 0.0160(4) -0.0008(3) -0.0084(3) 0.0005(3)
O2 0.0204(9) 0.0257(9) 0.0198(8) 0.0006(7) -0.0061(7) -0.0011(7)
N1 0.0156(9) 0.0128(9) 0.0166(9) -0.0016(7) -0.0056(7) -0.0018(7)
N2 0.0149(9) 0.0130(9) 0.0173(9) -0.0006(7) -0.0080(7) -0.0012(7)
C1 0.0310(14) 0.0285(14) 0.0343(14) -0.0003(11) -0.0182(12) -0.0050(11)
C2 0.0467(18) 0.0329(16) 0.0324(15) -0.0023(12) -0.0109(13) 0.0013(13)
C3 0.067(2) 0.0309(16) 0.0314(15) 0.0055(13) -0.0085(15) 0.0001(15)
C4 0.0501(19) 0.0230(14) 0.0484(18) -0.0014(13) -0.0160(15) 0.0021(13)
C5 0.0407(16) 0.0337(15) 0.0374(15) -0.0131(13) -0.0095(13) -0.0046(13)
C6 0.0513(19) 0.0336(16) 0.0314(15) -0.0015(12) -0.0147(13) -0.0065(14)
C7 0.0258(14) 0.0345(15) 0.0204(12) 0.0048(11) -0.0050(10) -0.0026(11)
C8 0.0259(17) 0.129(4) 0.052(2) 0.043(3) 0.0007(16) -0.011(2)
C9 0.0241(18) 0.145(5) 0.056(2) 0.027(3) -0.0082(16) -0.016(2)
C10 0.0232(13) 0.0319(14) 0.0363(14) -0.0112(12) -0.0140(11) 0.0035(11)
C11 0.0199(11) 0.0132(10) 0.0265(12) 0.0004(9) -0.0119(9) -0.0003(9)
C12 0.0237(13) 0.0186(12) 0.0383(14) -0.0049(11) -0.0168(11) -0.0026(10)
C13 0.0366(15) 0.0212(13) 0.0402(15) -0.0129(11) -0.0215(12) -0.0004(11)
C14 0.0315(14) 0.0203(12) 0.0301(13) -0.0097(10) -0.0129(11) 0.0034(10)
C15 0.0237(12) 0.0137(11) 0.0233(11) -0.0016(9) -0.0094(9) 0.0005(9)
C16 0.0202(11) 0.0082(10) 0.0223(11) 0.0005(8) -0.0112(9) -0.0002(8)
C17 0.0237(13) 0.0201(12) 0.0274(13) -0.0070(10) -0.0051(10) 0.0001(10)
C18 0.0264(14) 0.0313(15) 0.0464(17) -0.0160(13) -0.0120(12) 0.0057(11)
C19 0.0372(16) 0.0345(16) 0.0314(15) -0.0004(12) -0.0006(12) -0.0053(12)
C20 0.0172(11) 0.0175(11) 0.0317(13) -0.0041(10) -0.0075(10) -0.0030(9)
C21 0.0191(13) 0.0389(16) 0.0495(17) -0.0129(14) -0.0111(12) 0.0010(11)
C22 0.0248(13) 0.0388(16) 0.0298(14) -0.0029(12) -0.0025(11) -0.0035(11)
C23 0.0129(10) 0.0129(10) 0.0188(10) 0.0015(8) -0.0044(8) -0.0013(8)
C24 0.0241(12) 0.0145(11) 0.0233(12) 0.0011(9) -0.0111(9) 0.0012(9)
C25 0.0162(11) 0.0169(11) 0.0167(10) 0.0016(8) -0.0092(8) -0.0007(8)
C26 0.0124(10) 0.0165(11) 0.0162(10) -0.0013(8) -0.0036(8) -0.0046(8)
C27 0.0215(12) 0.0227(12) 0.0174(11) -0.0040(9) -0.0074(9) -0.0019(9)
C28 0.0200(12) 0.0237(12) 0.0266(12) -0.0104(10) -0.0077(10) -0.0007(10)
C29 0.0205(12) 0.0326(14) 0.0332(14) -0.0170(11) -0.0101(10) 0.0050(10)
C30 0.0339(14) 0.0230(13) 0.0295(13) -0.0133(11) -0.0135(11) 0.0101(11)
C31 0.0358(14) 0.0158(11) 0.0244(12) -0.0058(9) -0.0097(10) -0.0004(10)
C32 0.0257(12) 0.0158(11) 0.0165(10) -0.0033(9) -0.0067(9) -0.0017(9)
C33 0.0207(11) 0.0152(11) 0.0157(10) -0.0034(8) -0.0084(9) 0.0009(9)
C34 0.0176(12) 0.0287(14) 0.0469(16) -0.0207(12) 0.0004(11) -0.0038(10)
C35 0.0302(15) 0.0220(14) 0.061(2) 0.0042(13) -0.0158(14) -0.0029(11)
C36 0.0346(17) 0.058(2) 0.0454(18) -0.0066(16) -0.0140(14) -0.0206(15)
C37 0.0268(13) 0.0169(11) 0.0253(12) -0.0064(10) 0.0006(10) -0.0053(10)
C38 0.0262(13) 0.0293(14) 0.0404(15) -0.0148(12) -0.0033(11) -0.0071(11)
C39 0.0465(17) 0.0241(14) 0.0266(14) -0.0049(11) 0.0055(12) -0.0069(12)
C40 0.101(4) 0.043(2) 0.076(3) -0.006(2) -0.050(3) -0.005(2)
C41 0.055(2) 0.0374(18) 0.061(2) -0.0055(16) -0.0225(18) 0.0033(16)
C42 0.064(3) 0.089(4) 0.065(3) 0.021(3) -0.017(2) -0.017(3)
C43 0.0411(19) 0.057(2) 0.049(2) -0.0098(17) -0.0080(15) -0.0104(16)
O1 0.081(6) 0.133(5) 0.156(8) -0.070(5) -0.064(6) 0.050(4)
O1A 0.012(6) 0.093(10) 0.037(6) -0.006(6) 0.009(4) 0.014(5)

loop_
_atom_type_symbol
_atom_type_description
_atom_type_scat_dispersion_real
_atom_type_scat_dispersion_imag
_atom_type_scat_source
C C 0.0181 0.0091 'International Tables Vol C Tables 4.2.6.8 and 6.1.1.4'
H H 0.0000 0.0000 'International Tables Vol C Tables 4.2.6.8 and 6.1.1.4'
Mg Mg 0.1719 0.1771 'International Tables Vol C Tables 4.2.6.8 and 6.1.1.4'
N N 0.0311 0.0180 'International Tables Vol C Tables 4.2.6.8 and 6.1.1.4'
O O 0.0492 0.0322 'International Tables Vol C Tables 4.2.6.8 and 6.1.1.4'
Se Se -0.7943 1.1372 'International Tables Vol C Tables 4.2.6.8 and 6.1.1.4'

loop_
_geom_angle_atom_site_label_1
_geom_angle_atom_site_label_2
_geom_angle_atom_site_label_3
_geom_angle
C1 Se1 Mg1 104.16(8)
O2 Mg1 N1 107.31(8)
O2 Mg1 N2 110.73(8)
N1 Mg1 N2 94.35(8)
O2 Mg1 Se1 105.36(6)
N1 Mg1 Se1 127.13(6)
N2 Mg1 Se1 111.30(6)
C10 O2 C7 109.32(19)
C10 O2 Mg1 127.37(16)
C7 O2 Mg1 123.18(15)
C26 N1 C33 119.65(19)
C26 N1 Mg1 119.95(15)
C33 N1 Mg1 120.39(14)
C23 N2 C16 119.53(18)
C23 N2 Mg1 120.05(15)
C16 N2 Mg1 120.39(14)
C2 C1 C6 118.0(3)
C2 C1 Se1 119.9(2)
C6 C1 Se1 121.9(2)
C3 C2 C1 120.0(3)
C4 C3 C2 122.1(3)
C3 C4 C5 118.4(3)
C4 C5 C6 120.0(3)
C5 C6 C1 121.2(3)
O2 C7 C8 105.0(2)
C9 C8 C7 108.8(3)
C8 C9 C10 110.4(3)
O2 C10 C9 104.5(2)
C12 C11 C16 118.5(2)
C12 C11 C20 120.7(2)
C16 C11 C20 120.8(2)
C13 C12 C11 121.5(2)
C14 C13 C12 119.7(2)
C13 C14 C15 121.2(2)
C14 C15 C16 118.7(2)
C14 C15 C17 118.5(2)
C16 C15 C17 122.7(2)
C15 C16 C11 120.3(2)
C15 C16 N2 120.9(2)
C11 C16 N2 118.7(2)
C15 C17 C19 109.7(2)
C15 C17 C18 112.3(2)
C19 C17 C18 110.3(2)
C11 C20 C21 113.2(2)
C11 C20 C22 111.4(2)
C21 C20 C22 110.1(2)
N2 C23 C25 124.1(2)
N2 C23 C24 120.4(2)
C25 C23 C24 115.5(2)
C26 C25 C23 130.1(2)
N1 C26 C25 124.0(2)
N1 C26 C27 119.9(2)
C25 C26 C27 116.1(2)
C29 C28 C33 118.4(2)
C29 C28 C34 120.5(2)
C33 C28 C34 121.1(2)
C30 C29 C28 121.5(2)
C31 C30 C29 119.5(2)
C30 C31 C32 121.5(2)
C31 C32 C33 118.6(2)
C31 C32 C37 119.0(2)
C33 C32 C37 122.3(2)
C28 C33 C32 120.5(2)
C28 C33 N1 118.3(2)
C32 C33 N1 121.1(2)
C28 C34 C35 110.8(2)
C28 C34 C36 113.2(3)
C35 C34 C36 109.4(2)
C32 C37 C39 110.7(2)
C32 C37 C38 112.2(2)
C39 C37 C38 109.7(2)
O1A C40 C41 108.8(7)
O1A C40 O1 36.4(5)
C41 C40 O1 100.1(4)
C40 C41 C42 103.1(4)
C43 C42 C41 107.9(4)
O1 C43 C42 102.5(4)
O1 C43 O1A 33.3(4)
C42 C43 O1A 102.6(5)
C43 O1 C40 108.1(4)
C40 O1A C43 102.5(7)

loop_
_geom_bond_atom_site_label_1
_geom_bond_atom_site_label_2
_geom_bond_distance
Se1 C1 1.941(3)
Se1 Mg1 2.4988(8)
Mg1 O2 2.0194(19)
Mg1 N1 2.039(2)
Mg1 N2 2.047(2)
O2 C10 1.457(3)
O2 C7 1.472(3)
N1 C26 1.334(3)
N1 C33 1.440(3)
N2 C23 1.329(3)
N2 C16 1.440(3)
C1 C2 1.387(4)
C1 C6 1.391(4)
C2 C3 1.377(4)
C3 C4 1.370(5)
C4 C5 1.381(5)
C5 C6 1.389(4)
C7 C8 1.501(4)
C8 C9 1.354(6)
C9 C10 1.501(5)
C11 C12 1.390(4)
C11 C16 1.415(3)
C11 C20 1.522(3)
C12 C13 1.381(4)
C13 C14 1.381(4)
C14 C15 1.395(3)
C15 C16 1.409(3)
C15 C17 1.517(3)
C17 C19 1.532(4)
C17 C18 1.535(4)
C20 C21 1.531(3)
C20 C22 1.533(4)
C23 C25 1.411(3)
C23 C24 1.515(3)
C25 C26 1.405(3)
C26 C27 1.511(3)
C28 C29 1.394(4)
C28 C33 1.412(3)
C28 C34 1.525(4)
C29 C30 1.387(4)
C30 C31 1.382(4)
C31 C32 1.393(3)
C32 C33 1.412(3)
C32 C37 1.522(3)
C34 C35 1.526(4)
C34 C36 1.528(4)
C37 C39 1.526(4)
C37 C38 1.534(4)
C40 O1A 1.301(13)
C40 C41 1.498(5)
C40 O1 1.612(9)
C41 C42 1.499(6)
C42 C43 1.410(6)
C43 O1 1.318(8)
C43 O1A 1.728(13)
